data_1570056
loop_
_publ_author_name
'Han, Wang-Kang'
'Liu, Yong'
'Feng, Jing-Dong'
'Yan, Xiaodong'
'Pang, Huan'
'Gu, Zhi-Guo'

_publ_section_title
;
 Engineering a molecular ruthenium catalyst into three-dimensional metal
 covalent organic frameworks for efficient water oxidation.
;
_journal_issue 42
_journal_name_full 'Chemical science'
_journal_page_first 11768
_journal_page_last 11774
_journal_paper_doi 10.1039/d3sc03681b
_journal_volume 14
_journal_year 2023
_chemical_formula_moiety 'C24 H16 Cl2 N4 O4 Ru, C2 H3 N'
_chemical_formula_sum 'C26 H19 Cl2 N5 O4 Ru'
_chemical_formula_weight 637.43
_space_group_crystal_system triclinic
_space_group_IT_number 2
_space_group_name_Hall '-P 1'
_space_group_name_H-M_alt 'P -1'
_atom_sites_solution_hydrogens geom
_atom_sites_solution_primary dual
_audit_creation_date 2022-10-17
_audit_creation_method
;
Olex2 1.5
(compiled 2021.12.09 svn.r5202d8cf for OlexSys, GUI svn.r6439)
;
_audit_update_record
;
2023-06-16 deposited with the CCDC.	2023-10-05 downloaded from the CCDC.
;
_cell_angle_alpha 71.0740(10)
_cell_angle_beta 84.6940(10)
_cell_angle_gamma 73.6690(10)
_cell_formula_units_Z 2
_cell_length_a 10.8691(3)
_cell_length_b 11.2102(3)
_cell_length_c 11.8287(3)
_cell_measurement_reflns_used 9930
_cell_measurement_temperature 150.00
_cell_measurement_theta_max 57.011
_cell_measurement_theta_min 3.687
_cell_volume 1308.34(6)
_computing_cell_refinement 'SAINT V8.40B (?, 2016)'
_computing_data_reduction 'SAINT V8.40B (?, 2016)'
_computing_molecular_graphics 'Olex2 1.5 (Dolomanov et al., 2009)'
_computing_publication_material 'Olex2 1.5 (Dolomanov et al., 2009)'
_computing_structure_refinement 'SHELXL n/a (Sheldrick, 2015)'
_computing_structure_solution 'SHELXT 2014/5 (Sheldrick, 2014)'
_diffrn_ambient_temperature 150.00
_diffrn_measured_fraction_theta_full 0.989
_diffrn_measured_fraction_theta_max 0.984
_diffrn_measurement_device_type 'Bruker APEX-II CCD'
_diffrn_measurement_method '\f and \w scans'
_diffrn_radiation_monochromator graphite
_diffrn_radiation_type MoK\a
_diffrn_radiation_wavelength 0.71073
_diffrn_reflns_av_R_equivalents 0.0344
_diffrn_reflns_av_unetI/netI 0.0296
_diffrn_reflns_Laue_measured_fraction_full 0.989
_diffrn_reflns_Laue_measured_fraction_max 0.984
_diffrn_reflns_limit_h_max 13
_diffrn_reflns_limit_h_min -13
_diffrn_reflns_limit_k_max 14
_diffrn_reflns_limit_k_min -13
_diffrn_reflns_limit_l_max 13
_diffrn_reflns_limit_l_min -14
_diffrn_reflns_number 19503
_diffrn_reflns_point_group_measured_fraction_full 0.989
_diffrn_reflns_point_group_measured_fraction_max 0.984
_diffrn_reflns_theta_full 25.242
_diffrn_reflns_theta_max 26.411
_diffrn_reflns_theta_min 1.820
_diffrn_source_current 1.4
_diffrn_source_power 0.07
_diffrn_source_voltage 50.0
_diffrn_standards_number 0
_exptl_absorpt_coefficient_mu 0.846
_exptl_absorpt_correction_T_max 0.7512
_exptl_absorpt_correction_T_min 0.6028
_exptl_absorpt_correction_type multi-scan
_exptl_absorpt_process_details
;
SADABS-2016/2 (Bruker,2016/2) was used for absorption correction.
wR2(int) was 0.1128 before and 0.0465 after correction.
The Ratio of minimum to maximum transmission is 0.8024.
The \l/2 correction factor is Not present.
;
_exptl_crystal_colour black
_exptl_crystal_colour_primary black
_exptl_crystal_density_diffrn 1.618
_exptl_crystal_description block
_exptl_crystal_F_000 640
_exptl_crystal_size_max 0.2
_exptl_crystal_size_mid 0.16
_exptl_crystal_size_min 0.12
_refine_diff_density_max 1.158
_refine_diff_density_min -0.613
_refine_diff_density_rms 0.069
_refine_ls_extinction_method none
_refine_ls_goodness_of_fit_ref 1.045
_refine_ls_hydrogen_treatment constr
_refine_ls_matrix_type full
_refine_ls_number_parameters 354
_refine_ls_number_reflns 5293
_refine_ls_number_restraints 33
_refine_ls_restrained_S_all 1.084
_refine_ls_R_factor_all 0.0343
_refine_ls_R_factor_gt 0.0302
_refine_ls_shift/su_max 0.001
_refine_ls_shift/su_mean 0.000
_refine_ls_structure_factor_coef Fsqd
_refine_ls_weighting_details 'w=1/[\s^2^(Fo^2^)+(0.0300P)^2^+1.5966P] where P=(Fo^2^+2Fc^2^)/3'
_refine_ls_weighting_scheme calc
_refine_ls_wR_factor_gt 0.0747
_refine_ls_wR_factor_ref 0.0780
_reflns_Friedel_coverage 0.000
_reflns_number_gt 4845
_reflns_number_total 5293
_reflns_threshold_expression 'I > 2\s(I)'
_cod_data_source_file d3sc03681b2.cif
_cod_data_source_block 11_sq
_cod_depositor_comments 'Adding full bibliography for 1570056--1570057.cif.'
_cod_database_code 1570056
_shelx_shelxl_version_number 2018/3
_shelx_space_group_comment
;
The symmetry employed for this shelxl refinement is uniquely defined
by the following loop, which should always be used as a source of
symmetry information in preference to the above space-group names.
They are only intended as comments.
;
_olex2_refinement_description
;
1. Fixed Uiso
 At 1.2 times of:
  All C(H) groups, All C(H,H) groups
 At 1.5 times of:
  All C(H,H,H) groups
2. Restrained distances
 O4-C24 = O5-C24
 1.2 with sigma of 0.01
 O5-C24
 1.2 with sigma of 0.001
3. Uiso/Uaniso restraints and constraints
C26 \\sim N5 \\sim C25: within 2A with sigma of 0.01 and sigma for terminal
atoms of 0.02 within 2A
Uanis(C25) \\sim Ueq, Uanis(C26) \\sim Ueq, Uanis(N5) \\sim Ueq: with sigma of
0.005 and sigma for terminal atoms of 0.01
4. Others
 Sof(H24A)=Sof(O4)=1-FVAR(1)
 Sof(H24)=Sof(O5)=FVAR(1)
5.a Aromatic/amide H refined with riding coordinates:
 C19(H19), C6(H6), C8(H8), C4(H4), C22(H22), C15(H15), C16(H16), C20(H20),
 C12(H12), C3(H3), C9(H9), C11(H11), C1(H1), C14(H14), C23(H23), C24(H24),
 C24(H24A)
5.b Idealised Me refined as rotating group:
 C25(H25A,H25B,H25C)
;
_platon_squeeze_void_probe_radius 1.20
_olex2_submission_special_instructions 'No special instructions were received'

loop_
_space_group_symop_operation_xyz
'x, y, z'
'-x, -y, -z'

loop_
_atom_site_label
_atom_site_type_symbol
_atom_site_fract_x
_atom_site_fract_y
_atom_site_fract_z
_atom_site_U_iso_or_equiv
_atom_site_adp_type
_atom_site_occupancy
_atom_site_site_symmetry_order
_atom_site_calc_flag
_atom_site_refinement_flags_posn
_atom_site_refinement_flags_adp
_atom_site_refinement_flags_occupancy
_atom_site_disorder_assembly
_atom_site_disorder_group
Ru1 Ru 0.71546(2) 0.76009(2) 0.28936(2) 0.02664(7) Uani 1 1 d . . . . .
Cl1 Cl 0.52400(6) 0.92000(7) 0.32226(6) 0.04157(17) Uani 1 1 d . . . . .
Cl2 Cl 0.65463(7) 0.58781(7) 0.44958(7) 0.04525(18) Uani 1 1 d . . . . .
N3 N 0.7547(2) 0.8997(2) 0.14237(19) 0.0301(4) Uani 1 1 d . . . . .
N1 N 0.8828(2) 0.6303(2) 0.27342(19) 0.0310(5) Uani 1 1 d . . . . .
N2 N 0.8288(2) 0.7835(2) 0.40661(19) 0.0320(5) Uani 1 1 d . . . . .
N4 N 0.6174(2) 0.7383(2) 0.1605(2) 0.0347(5) Uani 1 1 d . . . . .
O2 O 0.9471(3) 1.2456(2) -0.0495(2) 0.0642(7) Uani 1 1 d . . . . .
C19 C 1.1036(3) 0.5393(3) 0.3345(3) 0.0395(6) Uani 1 1 d . . . . .
H19 H 1.172454 0.537770 0.379355 0.047 Uiso 1 1 calc R U . . .
C5 C 0.7022(2) 0.9101(2) 0.0376(2) 0.0315(5) Uani 1 1 d . . . . .
C6 C 0.8257(2) 0.9819(3) 0.1386(2) 0.0332(6) Uani 1 1 d . . . . .
H6 H 0.862427 0.975709 0.210774 0.040 Uiso 1 1 calc R U . . .
C8 C 0.5575(3) 0.8201(3) -0.0463(3) 0.0423(7) Uani 1 1 d . . . . .
H8 H 0.564111 0.878009 -0.124280 0.051 Uiso 1 1 calc R U . . .
C18 C 0.9833(2) 0.6244(3) 0.3378(2) 0.0318(5) Uani 1 1 d . . . . .
O1 O 0.9037(3) 0.9807(3) 0.6849(2) 0.0652(7) Uani 1 1 d . . . . .
O3 O 1.1331(3) 0.2935(3) 0.1221(3) 0.0790(9) Uani 1 1 d . . . . .
C4 C 0.7228(3) 1.0008(3) -0.0704(2) 0.0381(6) Uani 1 1 d . . . . .
H4 H 0.686301 1.005329 -0.142160 0.046 Uiso 1 1 calc R U . . .
C7 C 0.6237(3) 0.8210(3) 0.0483(2) 0.0336(6) Uani 1 1 d . . . . .
C22 C 0.9028(3) 0.5491(3) 0.2074(2) 0.0364(6) Uani 1 1 d . . . . .
H22 H 0.833304 0.551865 0.162564 0.044 Uiso 1 1 calc R U . . .
C2 C 0.8475(3) 1.0752(3) 0.0342(2) 0.0352(6) Uani 1 1 d . . . . .
C17 C 0.9532(2) 0.7109(3) 0.4123(2) 0.0325(5) Uani 1 1 d . . . . .
C15 C 1.0053(3) 0.8001(3) 0.5536(3) 0.0432(7) Uani 1 1 d . . . . .
H15 H 1.065531 0.807093 0.602840 0.052 Uiso 1 1 calc R U . . .
C16 C 1.0427(3) 0.7186(3) 0.4846(3) 0.0416(7) Uani 1 1 d . . . . .
H16 H 1.129102 0.667731 0.486224 0.050 Uiso 1 1 calc R U . . .
C20 C 1.1223(3) 0.4578(3) 0.2660(3) 0.0417(7) Uani 1 1 d . . . . .
H20 H 1.204035 0.399439 0.262816 0.050 Uiso 1 1 calc R U . . .
C12 C 0.7931(3) 0.8609(3) 0.4767(2) 0.0378(6) Uani 1 1 d . . . . .
H12 H 0.705998 0.909751 0.475462 0.045 Uiso 1 1 calc R U . . .
C3 C 0.7959(3) 1.0833(3) -0.0726(2) 0.0393(6) Uani 1 1 d . . . . .
H3 H 0.811151 1.144957 -0.145674 0.047 Uiso 1 1 calc R U . . .
C21 C 1.0203(3) 0.4615(3) 0.2016(3) 0.0392(6) Uani 1 1 d . . . . .
C13 C 0.8778(3) 0.8725(3) 0.5504(2) 0.0396(6) Uani 1 1 d . . . . .
C9 C 0.4825(3) 0.7350(3) -0.0263(3) 0.0470(7) Uani 1 1 d . . . . .
H9 H 0.436046 0.733877 -0.089973 0.056 Uiso 1 1 calc R U . . .
C11 C 0.5448(3) 0.6540(3) 0.1782(3) 0.0432(7) Uani 1 1 d . . . . .
H11 H 0.541295 0.594371 0.255871 0.052 Uiso 1 1 calc R U . . .
C10 C 0.4757(3) 0.6512(3) 0.0876(3) 0.0466(7) Uani 1 1 d . . . . .
C1 C 0.9261(3) 1.1619(3) 0.0382(3) 0.0441(7) Uani 1 1 d . . . . .
H1 H 0.961329 1.151414 0.112517 0.053 Uiso 1 1 calc R U . . .
C14 C 0.8335(4) 0.9605(3) 0.6244(3) 0.0521(8) Uani 1 1 d . . . . .
H14 H 0.744706 1.003618 0.624133 0.062 Uiso 1 1 calc R U . . .
C23 C 1.0349(3) 0.3747(3) 0.1279(3) 0.0520(8) Uani 1 1 d . . . . .
H23 H 0.963308 0.383147 0.082685 0.062 Uiso 1 1 calc R U . . .
C26 C 0.6662(6) 0.2643(6) 0.2976(4) 0.0908(15) Uani 1 1 d . U . . .
N5 N 0.7414(5) 0.2966(7) 0.2312(6) 0.1313(19) Uani 1 1 d . U . . .
C25 C 0.5575(7) 0.2289(6) 0.3699(5) 0.138(3) Uani 1 1 d . U . . .
H25A H 0.492620 0.228484 0.317806 0.207 Uiso 1 1 calc R U . . .
H25B H 0.520073 0.292882 0.412155 0.207 Uiso 1 1 calc R U . . .
H25C H 0.586864 0.141697 0.428094 0.207 Uiso 1 1 calc R U . . .
C24 C 0.3956(3) 0.5609(4) 0.1108(4) 0.0667(11) Uani 1 1 d D . . . .
H24 H 0.333718 0.576511 0.052294 0.080 Uiso 0.532(8) 1 calc R U P A 1
H24A H 0.399588 0.508131 0.192166 0.080 Uiso 0.468(8) 1 calc R U P A 2
O5 O 0.4028(5) 0.4684(5) 0.1987(4) 0.0680(19) Uani 0.532(8) 1 d D . P A 1
O4 O 0.3305(6) 0.5374(7) 0.0575(7) 0.085(3) Uani 0.468(8) 1 d D . P A 2

loop_
_atom_site_aniso_label
_atom_site_aniso_U_11
_atom_site_aniso_U_22
_atom_site_aniso_U_33
_atom_site_aniso_U_23
_atom_site_aniso_U_13
_atom_site_aniso_U_12
Ru1 0.02188(11) 0.02954(12) 0.02374(11) -0.00209(8) -0.00400(7) -0.00548(8)
Cl1 0.0307(3) 0.0437(4) 0.0380(4) -0.0045(3) -0.0023(3) 0.0005(3)
Cl2 0.0351(4) 0.0447(4) 0.0418(4) 0.0074(3) -0.0054(3) -0.0114(3)
N3 0.0281(11) 0.0315(11) 0.0278(11) -0.0083(9) -0.0017(8) -0.0041(9)
N1 0.0304(11) 0.0314(11) 0.0274(11) -0.0028(9) -0.0007(9) -0.0094(9)
N2 0.0294(11) 0.0359(11) 0.0253(11) -0.0040(9) -0.0017(9) -0.0062(9)
N4 0.0273(11) 0.0335(11) 0.0390(12) -0.0071(10) -0.0080(9) -0.0039(9)
O2 0.0881(19) 0.0516(14) 0.0556(15) -0.0024(12) 0.0008(13) -0.0398(14)
C19 0.0291(14) 0.0447(16) 0.0401(15) -0.0093(12) -0.0019(11) -0.0068(12)
C5 0.0298(13) 0.0321(13) 0.0306(13) -0.0107(11) -0.0021(10) -0.0034(10)
C6 0.0327(13) 0.0343(13) 0.0327(14) -0.0100(11) -0.0013(11) -0.0090(11)
C8 0.0426(16) 0.0473(16) 0.0376(15) -0.0162(13) -0.0100(13) -0.0065(13)
C18 0.0295(13) 0.0350(13) 0.0270(13) -0.0033(10) -0.0009(10) -0.0097(11)
O1 0.0814(18) 0.0713(17) 0.0516(14) -0.0298(13) -0.0043(13) -0.0203(14)
O3 0.0684(18) 0.0674(17) 0.111(2) -0.0564(18) 0.0009(16) -0.0009(14)
C4 0.0413(15) 0.0414(15) 0.0279(13) -0.0086(11) -0.0030(11) -0.0072(12)
C7 0.0312(13) 0.0329(13) 0.0335(14) -0.0109(11) -0.0047(11) -0.0015(11)
C22 0.0372(15) 0.0363(14) 0.0352(14) -0.0081(11) -0.0023(11) -0.0117(12)
C2 0.0358(14) 0.0330(13) 0.0339(14) -0.0087(11) 0.0038(11) -0.0077(11)
C17 0.0284(13) 0.0378(14) 0.0267(13) -0.0034(11) -0.0005(10) -0.0094(11)
C15 0.0371(15) 0.0590(19) 0.0384(16) -0.0165(14) -0.0024(12) -0.0179(14)
C16 0.0293(14) 0.0546(18) 0.0410(16) -0.0161(14) -0.0014(12) -0.0098(13)
C20 0.0332(14) 0.0389(15) 0.0473(17) -0.0096(13) 0.0029(12) -0.0059(12)
C12 0.0354(14) 0.0419(15) 0.0310(14) -0.0088(12) -0.0012(11) -0.0054(12)
C3 0.0436(16) 0.0374(15) 0.0302(14) -0.0052(11) 0.0032(12) -0.0074(12)
C21 0.0429(16) 0.0313(14) 0.0407(15) -0.0080(12) 0.0021(12) -0.0101(12)
C13 0.0436(16) 0.0445(16) 0.0294(14) -0.0087(12) -0.0002(12) -0.0129(13)
C9 0.0419(16) 0.0530(18) 0.0525(19) -0.0259(15) -0.0154(14) -0.0067(14)
C11 0.0344(15) 0.0374(15) 0.0553(18) -0.0079(13) -0.0093(13) -0.0106(12)
C10 0.0331(15) 0.0414(16) 0.068(2) -0.0203(15) -0.0116(14) -0.0066(12)
C1 0.0483(17) 0.0396(16) 0.0451(17) -0.0114(13) 0.0019(14) -0.0157(13)
C14 0.059(2) 0.060(2) 0.0384(17) -0.0195(15) -0.0021(15) -0.0125(16)
C23 0.058(2) 0.0433(17) 0.059(2) -0.0225(15) 0.0031(16) -0.0131(15)
C26 0.089(3) 0.117(3) 0.063(2) -0.040(2) -0.012(2) -0.006(3)
N5 0.086(3) 0.208(5) 0.132(4) -0.088(4) -0.008(3) -0.045(3)
C25 0.183(6) 0.102(4) 0.078(3) -0.001(3) 0.037(4) -0.002(4)
C24 0.045(2) 0.057(2) 0.105(3) -0.030(2) -0.020(2) -0.0131(17)
O5 0.052(3) 0.072(4) 0.085(4) -0.016(3) -0.007(3) -0.032(3)
O4 0.071(4) 0.094(5) 0.125(6) -0.061(4) 0.006(4) -0.048(4)

loop_
_atom_type_symbol
_atom_type_description
_atom_type_scat_dispersion_real
_atom_type_scat_dispersion_imag
_atom_type_scat_source
C C 0.0033 0.0016 'International Tables Vol C Tables 4.2.6.8 and 6.1.1.4'
H H 0.0000 0.0000 'International Tables Vol C Tables 4.2.6.8 and 6.1.1.4'
Cl Cl 0.1484 0.1585 'International Tables Vol C Tables 4.2.6.8 and 6.1.1.4'
N N 0.0061 0.0033 'International Tables Vol C Tables 4.2.6.8 and 6.1.1.4'
O O 0.0106 0.0060 'International Tables Vol C Tables 4.2.6.8 and 6.1.1.4'
Ru Ru -1.2594 0.8363 'International Tables Vol C Tables 4.2.6.8 and 6.1.1.4'

loop_
_geom_angle_atom_site_label_1
_geom_angle_atom_site_label_2
_geom_angle_atom_site_label_3
_geom_angle
_geom_angle_site_symmetry_1
_geom_angle_site_symmetry_3
_geom_angle_publ_flag
Cl2 Ru1 Cl1 90.80(3) . . ?
N3 Ru1 Cl1 89.09(6) . . ?
N3 Ru1 Cl2 173.42(6) . . ?
N3 Ru1 N2 96.70(8) . . ?
N3 Ru1 N4 79.07(9) . . ?
N1 Ru1 Cl1 174.75(6) . . ?
N1 Ru1 Cl2 88.98(6) . . ?
N1 Ru1 N3 91.73(8) . . ?
N1 Ru1 N2 79.37(9) . . ?
N1 Ru1 N4 96.75(9) . . ?
N2 Ru1 Cl1 95.38(6) . . ?
N2 Ru1 Cl2 89.85(6) . . ?
N4 Ru1 Cl1 88.50(6) . . ?
N4 Ru1 Cl2 94.36(7) . . ?
N4 Ru1 N2 174.24(9) . . ?
C5 N3 Ru1 115.62(17) . . ?
C6 N3 Ru1 126.59(17) . . ?
C6 N3 C5 117.8(2) . . ?
C18 N1 Ru1 116.09(18) . . ?
C22 N1 Ru1 126.15(18) . . ?
C22 N1 C18 117.8(2) . . ?
C17 N2 Ru1 114.96(18) . . ?
C12 N2 Ru1 127.25(18) . . ?
C12 N2 C17 117.8(2) . . ?
C7 N4 Ru1 115.73(18) . . ?
C11 N4 Ru1 126.2(2) . . ?
C11 N4 C7 118.1(2) . . ?
C18 C19 H19 120.2 . . ?
C20 C19 H19 120.2 . . ?
C20 C19 C18 119.6(3) . . ?
N3 C5 C4 121.6(2) . . ?
N3 C5 C7 115.1(2) . . ?
C4 C5 C7 123.3(2) . . ?
N3 C6 H6 118.5 . . ?
N3 C6 C2 123.0(2) . . ?
C2 C6 H6 118.5 . . ?
C7 C8 H8 120.2 . . ?
C9 C8 H8 120.2 . . ?
C9 C8 C7 119.5(3) . . ?
N1 C18 C19 121.7(3) . . ?
N1 C18 C17 114.9(2) . . ?
C19 C18 C17 123.4(2) . . ?
C5 C4 H4 120.1 . . ?
C3 C4 C5 119.7(3) . . ?
C3 C4 H4 120.1 . . ?
N4 C7 C5 114.5(2) . . ?
N4 C7 C8 121.6(3) . . ?
C8 C7 C5 123.9(3) . . ?
N1 C22 H22 118.5 . . ?
N1 C22 C21 122.9(3) . . ?
C21 C22 H22 118.5 . . ?
C6 C2 C3 118.9(3) . . ?
C6 C2 C1 119.4(3) . . ?
C3 C2 C1 121.7(3) . . ?
N2 C17 C18 114.6(2) . . ?
N2 C17 C16 121.9(3) . . ?
C16 C17 C18 123.4(2) . . ?
C16 C15 H15 120.5 . . ?
C16 C15 C13 119.0(3) . . ?
C13 C15 H15 120.5 . . ?
C17 C16 H16 120.3 . . ?
C15 C16 C17 119.5(3) . . ?
C15 C16 H16 120.3 . . ?
C19 C20 H20 120.4 . . ?
C19 C20 C21 119.2(3) . . ?
C21 C20 H20 120.4 . . ?
N2 C12 H12 118.6 . . ?
N2 C12 C13 122.8(3) . . ?
C13 C12 H12 118.6 . . ?
C4 C3 C2 118.9(3) . . ?
C4 C3 H3 120.5 . . ?
C2 C3 H3 120.5 . . ?
C22 C21 C23 119.9(3) . . ?
C20 C21 C22 118.8(3) . . ?
C20 C21 C23 121.3(3) . . ?
C15 C13 C14 120.6(3) . . ?
C12 C13 C15 118.9(3) . . ?
C12 C13 C14 120.5(3) . . ?
C8 C9 H9 120.5 . . ?
C8 C9 C10 119.0(3) . . ?
C10 C9 H9 120.5 . . ?
N4 C11 H11 118.8 . . ?
N4 C11 C10 122.4(3) . . ?
C10 C11 H11 118.8 . . ?
C9 C10 C24 119.8(3) . . ?
C11 C10 C9 119.4(3) . . ?
C11 C10 C24 120.8(3) . . ?
O2 C1 C2 122.3(3) . . ?
O2 C1 H1 118.9 . . ?
C2 C1 H1 118.9 . . ?
O1 C14 C13 123.7(3) . . ?
O1 C14 H14 118.2 . . ?
C13 C14 H14 118.2 . . ?
O3 C23 C21 123.2(3) . . ?
O3 C23 H23 118.4 . . ?
C21 C23 H23 118.4 . . ?
N5 C26 C25 172.3(6) . . ?
C26 C25 H25A 109.5 . . ?
C26 C25 H25B 109.5 . . ?
C26 C25 H25C 109.5 . . ?
H25A C25 H25B 109.5 . . ?
H25A C25 H25C 109.5 . . ?
H25B C25 H25C 109.5 . . ?
C10 C24 H24 117.9 . . ?
C10 C24 H24A 111.7 . . ?
O5 C24 C10 124.3(4) . . ?
O5 C24 H24 117.9 . . ?
O4 C24 C10 136.6(6) . . ?
O4 C24 H24A 111.7 . . ?

loop_
_geom_bond_atom_site_label_1
_geom_bond_atom_site_label_2
_geom_bond_distance
_geom_bond_site_symmetry_2
_geom_bond_publ_flag
Ru1 Cl1 2.4291(7) . ?
Ru1 Cl2 2.4229(7) . ?
Ru1 N3 2.032(2) . ?
Ru1 N1 2.022(2) . ?
Ru1 N2 2.060(2) . ?
Ru1 N4 2.051(2) . ?
N3 C5 1.369(3) . ?
N3 C6 1.346(3) . ?
N1 C18 1.363(3) . ?
N1 C22 1.343(3) . ?
N2 C17 1.363(3) . ?
N2 C12 1.344(4) . ?
N4 C7 1.359(4) . ?
N4 C11 1.349(4) . ?
O2 C1 1.205(4) . ?
C19 H19 0.9500 . ?
C19 C18 1.391(4) . ?
C19 C20 1.370(4) . ?
C5 C4 1.396(4) . ?
C5 C7 1.455(4) . ?
C6 H6 0.9500 . ?
C6 C2 1.387(4) . ?
C8 H8 0.9500 . ?
C8 C7 1.389(4) . ?
C8 C9 1.374(4) . ?
C18 C17 1.466(4) . ?
O1 C14 1.204(4) . ?
O3 C23 1.205(4) . ?
C4 H4 0.9500 . ?
C4 C3 1.372(4) . ?
C22 H22 0.9500 . ?
C22 C21 1.387(4) . ?
C2 C3 1.395(4) . ?
C2 C1 1.477(4) . ?
C17 C16 1.391(4) . ?
C15 H15 0.9500 . ?
C15 C16 1.371(4) . ?
C15 C13 1.392(4) . ?
C16 H16 0.9500 . ?
C20 H20 0.9500 . ?
C20 C21 1.385(4) . ?
C12 H12 0.9500 . ?
C12 C13 1.384(4) . ?
C3 H3 0.9500 . ?
C21 C23 1.474(4) . ?
C13 C14 1.479(4) . ?
C9 H9 0.9500 . ?
C9 C10 1.379(5) . ?
C11 H11 0.9500 . ?
C11 C10 1.378(4) . ?
C10 C24 1.460(5) . ?
C1 H1 0.9500 . ?
C14 H14 0.9500 . ?
C23 H23 0.9500 . ?
C26 N5 1.131(7) . ?
C26 C25 1.463(8) . ?
C25 H25A 0.9800 . ?
C25 H25B 0.9800 . ?
C25 H25C 0.9800 . ?
C24 H24 0.9500 . ?
C24 H24A 0.9500 . ?
C24 O5 1.1972(10) . ?
C24 O4 1.123(6) . ?

loop_
_geom_torsion_atom_site_label_1
_geom_torsion_atom_site_label_2
_geom_torsion_atom_site_label_3
_geom_torsion_atom_site_label_4
_geom_torsion
_geom_torsion_site_symmetry_1
_geom_torsion_site_symmetry_2
_geom_torsion_site_symmetry_3
_geom_torsion_site_symmetry_4
_geom_torsion_publ_flag
Ru1 N3 C5 C4 -179.2(2) . . . . ?
Ru1 N3 C5 C7 1.3(3) . . . . ?
Ru1 N3 C6 C2 -179.77(19) . . . . ?
Ru1 N1 C18 C19 -179.9(2) . . . . ?
Ru1 N1 C18 C17 1.9(3) . . . . ?
Ru1 N1 C22 C21 -179.4(2) . . . . ?
Ru1 N2 C17 C18 -2.6(3) . . . . ?
Ru1 N2 C17 C16 178.1(2) . . . . ?
Ru1 N2 C12 C13 -178.2(2) . . . . ?
Ru1 N4 C7 C5 1.4(3) . . . . ?
Ru1 N4 C7 C8 -177.4(2) . . . . ?
Ru1 N4 C11 C10 175.9(2) . . . . ?
N3 C5 C4 C3 -0.9(4) . . . . ?
N3 C5 C7 N4 -1.8(3) . . . . ?
N3 C5 C7 C8 177.0(2) . . . . ?
N3 C6 C2 C3 -1.2(4) . . . . ?
N3 C6 C2 C1 179.7(2) . . . . ?
N1 C18 C17 N2 0.5(3) . . . . ?
N1 C18 C17 C16 179.8(2) . . . . ?
N1 C22 C21 C20 -0.5(4) . . . . ?
N1 C22 C21 C23 179.5(3) . . . . ?
N2 C17 C16 C15 0.8(4) . . . . ?
N2 C12 C13 C15 -0.7(4) . . . . ?
N2 C12 C13 C14 179.2(3) . . . . ?
N4 C11 C10 C9 1.6(5) . . . . ?
N4 C11 C10 C24 -178.4(3) . . . . ?
C19 C18 C17 N2 -177.7(2) . . . . ?
C19 C18 C17 C16 1.6(4) . . . . ?
C19 C20 C21 C22 0.8(4) . . . . ?
C19 C20 C21 C23 -179.2(3) . . . . ?
C5 N3 C6 C2 -0.1(4) . . . . ?
C5 C4 C3 C2 -0.5(4) . . . . ?
C6 N3 C5 C4 1.1(4) . . . . ?
C6 N3 C5 C7 -178.4(2) . . . . ?
C6 C2 C3 C4 1.4(4) . . . . ?
C6 C2 C1 O2 -179.2(3) . . . . ?
C8 C9 C10 C11 -0.6(5) . . . . ?
C8 C9 C10 C24 179.5(3) . . . . ?
C18 N1 C22 C21 -0.5(4) . . . . ?
C18 C19 C20 C21 -0.2(4) . . . . ?
C18 C17 C16 C15 -178.5(3) . . . . ?
C4 C5 C7 N4 178.7(2) . . . . ?
C4 C5 C7 C8 -2.5(4) . . . . ?
C7 N4 C11 C10 -1.4(4) . . . . ?
C7 C5 C4 C3 178.6(3) . . . . ?
C7 C8 C9 C10 -0.6(5) . . . . ?
C22 N1 C18 C19 1.1(4) . . . . ?
C22 N1 C18 C17 -177.1(2) . . . . ?
C22 C21 C23 O3 -177.5(3) . . . . ?
C17 N2 C12 C13 2.1(4) . . . . ?
C15 C13 C14 O1 4.3(5) . . . . ?
C16 C15 C13 C12 -0.7(4) . . . . ?
C16 C15 C13 C14 179.4(3) . . . . ?
C20 C19 C18 N1 -0.8(4) . . . . ?
C20 C19 C18 C17 177.3(3) . . . . ?
C20 C21 C23 O3 2.5(5) . . . . ?
C12 N2 C17 C18 177.2(2) . . . . ?
C12 N2 C17 C16 -2.1(4) . . . . ?
C12 C13 C14 O1 -175.5(3) . . . . ?
C3 C2 C1 O2 1.7(5) . . . . ?
C13 C15 C16 C17 0.6(5) . . . . ?
C9 C8 C7 N4 0.8(4) . . . . ?
C9 C8 C7 C5 -177.9(3) . . . . ?
C9 C10 C24 O5 164.5(5) . . . . ?
C9 C10 C24 O4 -0.5(9) . . . . ?
C11 N4 C7 C5 179.0(2) . . . . ?
C11 N4 C7 C8 0.1(4) . . . . ?
C11 C10 C24 O5 -15.5(7) . . . . ?
C11 C10 C24 O4 179.5(7) . . . . ?
C1 C2 C3 C4 -179.4(3) . . . . ?

loop_
_platon_squeeze_void_nr
_platon_squeeze_void_average_x
_platon_squeeze_void_average_y
_platon_squeeze_void_average_z
_platon_squeeze_void_volume
_platon_squeeze_void_count_electrons
_platon_squeeze_void_content
1 0.328 0.725 0.373 23 8 ' '
2 0.671 0.275 0.627 23 8 ' '
